data_4000860
loop_
_publ_author_name
'Murata, Tsuyoshi'
'Shao, Xiangfeng'
'Nakano, Yoshiaki'
'Yamochi, Hideki'
'Uruichi, Mikio'
'Yakushi, Kyuya'
'Saito, Gunzi'
'Tanaka, Koichiro'

_publ_section_title
;
 Tuning of Multi-Instabilities in Organic Alloy,
 [(EDO-TTF)1&#x2212;x(MeEDO-TTF)x]2PF6
;
_journal_issue 10
_journal_name_full 'Chemistry of Materials'
_journal_page_first 3121
_journal_paper_doi 10.1021/cm100051b
_journal_volume 22
_journal_year 2010
_chemical_formula_moiety 'C16.44 H12.88 O4 S8, F6 P1'
_chemical_formula_sum 'C16.44 H12.88 F6 O4 P S8'
_chemical_formula_weight 675.88
_chemical_name_common (Me0.22EDO-TTF)2PF6
_chemical_name_systematic
;
 ?
;
_space_group_IT_number 2
_symmetry_cell_setting triclinic
_symmetry_space_group_name_Hall '-P 1'
_symmetry_space_group_name_H-M 'P -1'
_atom_sites_solution_hydrogens geom
_atom_sites_solution_primary direct
_atom_sites_solution_secondary difmap
_audit_creation_method SHELXL-97
_cell_angle_alpha 93.735(18)
_cell_angle_beta 75.445(16)
_cell_angle_gamma 96.877(14)
_cell_formula_units_Z 1
_cell_length_a 7.2405(18)
_cell_length_b 7.3550(16)
_cell_length_c 12.100(3)
_cell_measurement_temperature 293(2)
_cell_volume 618.8(3)
_computing_cell_refinement MAC-DENZO
_computing_data_collection 'DIP software (MAC Science)'
_computing_data_reduction MAC-DENZO
_computing_molecular_graphics 'ORTEP III'
_computing_structure_refinement 'SHELXL-97 (Sheldrick, 1997)'
_computing_structure_solution 'SHELXS-97 (Sheldrick, 1990)'
_diffrn_ambient_temperature 293(2)
_diffrn_measured_fraction_theta_full 0.878
_diffrn_measured_fraction_theta_max 0.878
_diffrn_measurement_device_type 'Mac Science DIP-2020K'
_diffrn_measurement_method theta/2theta
_diffrn_radiation_monochromator graphite
_diffrn_radiation_source 'fine-focus sealed tube'
_diffrn_radiation_type MoK\a
_diffrn_radiation_wavelength 0.71073
_diffrn_reflns_av_R_equivalents 0.0000
_diffrn_reflns_av_sigmaI/netI 0.0404
_diffrn_reflns_limit_h_max 8
_diffrn_reflns_limit_h_min -8
_diffrn_reflns_limit_k_max 9
_diffrn_reflns_limit_k_min 0
_diffrn_reflns_limit_l_max 14
_diffrn_reflns_limit_l_min -14
_diffrn_reflns_number 2140
_diffrn_reflns_theta_full 26.10
_diffrn_reflns_theta_max 26.10
_diffrn_reflns_theta_min 2.79
_exptl_absorpt_coefficient_mu 0.857
_exptl_absorpt_correction_type none
_exptl_crystal_colour black
_exptl_crystal_density_diffrn 1.814
_exptl_crystal_density_method 'not measured'
_exptl_crystal_description platelet
_exptl_crystal_F_000 341
_exptl_crystal_size_max 0.40
_exptl_crystal_size_mid 0.35
_exptl_crystal_size_min 0.01
_refine_diff_density_max 1.315
_refine_diff_density_min -0.841
_refine_diff_density_rms 0.402
_refine_ls_extinction_method none
_refine_ls_goodness_of_fit_ref 1.011
_refine_ls_hydrogen_treatment mixed
_refine_ls_matrix_type full
_refine_ls_number_parameters 188
_refine_ls_number_reflns 2140
_refine_ls_number_restraints 0
_refine_ls_restrained_S_all 1.011
_refine_ls_R_factor_all 0.1273
_refine_ls_R_factor_gt 0.0919
_refine_ls_shift/su_max 0.000
_refine_ls_shift/su_mean 0.000
_refine_ls_structure_factor_coef Fsqd
_refine_ls_weighting_details 'calc w=1/[\s^2^(Fo^2^)+(0.2000P)^2^+0.0000P] where P=(Fo^2^+2Fc^2^)/3'
_refine_ls_weighting_scheme calc
_refine_ls_wR_factor_gt 0.2451
_refine_ls_wR_factor_ref 0.2843
_reflns_number_gt 1251
_reflns_number_total 2140
_reflns_threshold_expression >2sigma(I)
_cod_data_source_file cm100051b_si_002.cif
_cod_data_source_block x=0.22
_cod_database_code 4000860

loop_
_symmetry_equiv_pos_as_xyz
'x, y, z'
'-x, -y, -z'

loop_
_atom_site_label
_atom_site_type_symbol
_atom_site_fract_x
_atom_site_fract_y
_atom_site_fract_z
_atom_site_U_iso_or_equiv
_atom_site_adp_type
_atom_site_occupancy
_atom_site_symmetry_multiplicity
_atom_site_calc_flag
_atom_site_refinement_flags
_atom_site_disorder_assembly
_atom_site_disorder_group
S3 S 0.3957(2) 0.3181(2) 0.68195(14) 0.0554(6) Uani 1 1 d . . .
S4 S 0.2226(2) 0.1577(2) 0.46851(16) 0.0590(6) Uani 1 1 d . . .
S5 S 0.78566(19) 0.3458(2) 0.52688(13) 0.0502(5) Uani 1 1 d . . .
S6 S 0.6121(2) 0.1851(2) 0.31887(15) 0.0595(6) Uani 1 1 d . . .
O11 O 0.5533(7) 0.4210(7) 0.8551(4) 0.0777(15) Uani 1 1 d . . .
O12 O 0.9327(6) 0.4427(7) 0.7032(4) 0.0715(14) Uani 1 1 d . . .
C1 C 0.5398(8) 0.2873(8) 0.5445(5) 0.0473(14) Uani 1 1 d . . .
C2 C 0.4673(8) 0.2178(8) 0.4548(6) 0.0476(14) Uani 1 1 d . . .
C7 C 0.5885(9) 0.3845(9) 0.7419(6) 0.0595(17) Uani 1 1 d . A .
C8 C 0.2471(11) 0.0915(10) 0.3286(7) 0.071(2) Uani 1 1 d . . .
H8 H 0.1321 0.0452 0.2993 0.085 Uiso 1 1 calc R . .
C9 C 0.7672(8) 0.3943(9) 0.6709(5) 0.0506(14) Uani 1 1 d . A .
C10 C 0.4292(12) 0.1032(11) 0.2561(7) 0.074(2) Uani 1 1 d . . .
H10 H 0.4525 0.0665 0.1731 0.089 Uiso 1 1 calc R . .
C13A C 0.726(2) 0.519(4) 0.8910(15) 0.082(7) Uiso 0.51(3) 1 d P A 1
C14A C 0.912(2) 0.433(3) 0.8242(14) 0.077(6) Uiso 0.51(3) 1 d P A 1
C13B C 0.722(2) 0.411(3) 0.8960(13) 0.070(6) Uiso 0.49(3) 1 d P A 2
C14B C 0.8930(19) 0.518(3) 0.8194(12) 0.055(5) Uiso 0.49(3) 1 d P A 2
P16 P 0.0000 0.0000 0.0000 0.0924(12) Uani 1 2 d S . 3
F17A F -0.007(5) -0.004(5) 0.1272(13) 0.193(16) Uani 0.49(3) 1 d P B 3
F18A F 0.222(3) 0.047(8) -0.027(4) 0.254(19) Uani 0.49(3) 1 d P B 3
F19A F 0.148(5) -0.151(4) -0.0504(15) 0.128(8) Uani 0.49(3) 1 d P B 3
F17B F -0.133(5) -0.161(3) 0.0410(17) 0.158(11) Uani 0.51(3) 1 d P B 4
F18B F 0.018(8) -0.198(4) -0.020(5) 0.24(2) Uani 0.51(3) 1 d P B 4
F19B F 0.100(9) 0.023(4) 0.091(4) 0.26(2) Uani 0.51(3) 1 d P B 4

loop_
_atom_site_aniso_label
_atom_site_aniso_U_11
_atom_site_aniso_U_22
_atom_site_aniso_U_33
_atom_site_aniso_U_23
_atom_site_aniso_U_13
_atom_site_aniso_U_12
S3 0.0350(9) 0.0607(10) 0.0638(11) -0.0004(7) -0.0004(7) 0.0047(7)
S4 0.0404(9) 0.0563(10) 0.0815(13) 0.0025(8) -0.0180(8) 0.0033(7)
S5 0.0331(8) 0.0605(10) 0.0533(10) 0.0016(7) -0.0045(6) 0.0030(7)
S6 0.0525(10) 0.0596(11) 0.0624(11) -0.0005(8) -0.0068(8) 0.0068(8)
O11 0.062(3) 0.101(4) 0.061(3) -0.006(3) 0.000(2) 0.006(3)
O12 0.050(3) 0.100(4) 0.063(3) 0.001(3) -0.017(2) -0.001(2)
C1 0.032(3) 0.046(3) 0.061(4) 0.004(3) -0.006(3) 0.005(2)
C2 0.035(3) 0.047(3) 0.059(4) 0.003(3) -0.010(3) 0.004(2)
C7 0.053(4) 0.062(4) 0.060(4) -0.007(3) -0.009(3) 0.004(3)
C8 0.069(5) 0.065(4) 0.086(5) 0.012(4) -0.036(4) -0.007(3)
C9 0.042(3) 0.061(4) 0.045(3) 0.008(3) -0.006(3) -0.001(3)
C10 0.088(6) 0.073(5) 0.068(5) 0.000(4) -0.034(4) 0.002(4)
P16 0.133(3) 0.078(2) 0.070(2) -0.0062(16) -0.038(2) -0.001(2)
F17A 0.26(3) 0.29(3) 0.036(8) 0.020(11) -0.034(11) 0.06(2)
F18A 0.095(13) 0.34(5) 0.32(4) -0.07(4) -0.040(17) 0.056(19)
F19A 0.165(18) 0.126(15) 0.094(10) -0.006(9) -0.019(11) 0.054(14)
F17B 0.17(2) 0.101(13) 0.172(17) 0.026(11) 0.001(15) -0.010(13)
F18B 0.27(4) 0.124(17) 0.40(5) -0.14(2) -0.24(4) 0.09(2)
F19B 0.42(6) 0.138(15) 0.32(4) -0.10(2) -0.32(4) 0.06(2)

loop_
_atom_type_symbol
_atom_type_description
_atom_type_scat_dispersion_real
_atom_type_scat_dispersion_imag
_atom_type_scat_source
C C 0.0033 0.0016 'International Tables Vol C Tables 4.2.6.8 and 6.1.1.4'
H H 0.0000 0.0000 'International Tables Vol C Tables 4.2.6.8 and 6.1.1.4'
F F 0.0171 0.0103 'International Tables Vol C Tables 4.2.6.8 and 6.1.1.4'
O O 0.0106 0.0060 'International Tables Vol C Tables 4.2.6.8 and 6.1.1.4'
P P 0.1023 0.0942 'International Tables Vol C Tables 4.2.6.8 and 6.1.1.4'
S S 0.1246 0.1234 'International Tables Vol C Tables 4.2.6.8 and 6.1.1.4'

loop_
_geom_angle_atom_site_label_1
_geom_angle_atom_site_label_2
_geom_angle_atom_site_label_3
_geom_angle
_geom_angle_site_symmetry_1
_geom_angle_site_symmetry_3
C7 S3 C1 94.0(3) . .
C8 S4 C2 94.7(3) . .
C9 S5 C1 94.1(3) . .
C10 S6 C2 96.1(4) . .
C7 O11 C13B 111.0(7) . .
C7 O11 C13A 112.7(8) . .
C13B O11 C13A 31.1(7) . .
C9 O12 C14A 113.6(8) . .
C9 O12 C14B 110.4(7) . .
C14A O12 C14B 26.9(7) . .
C2 C1 S5 120.9(5) . .
C2 C1 S3 122.7(5) . .
S5 C1 S3 116.4(4) . .
C1 C2 S6 122.3(5) . .
C1 C2 S4 122.4(5) . .
S6 C2 S4 115.2(4) . .
O11 C7 C9 123.9(6) . .
O11 C7 S3 118.6(5) . .
C9 C7 S3 117.5(5) . .
C10 C8 S4 118.7(6) . .
O12 C9 C7 125.3(6) . .
O12 C9 S5 117.0(4) . .
C7 C9 S5 117.7(5) . .
C8 C10 S6 115.2(6) . .
O11 C13A C14A 109.7(16) . .
O12 C14A C13A 109.3(17) . .
O11 C13B C14B 109.6(15) . .
O12 C14B C13B 111.7(14) . .
F17A P16 F17A 180(3) 2 .
F17A P16 F18A 90(2) 2 .
F17A P16 F18A 90(2) . .
F17A P16 F18A 90(2) 2 2
F17A P16 F18A 90(2) . 2
F18A P16 F18A 180(4) . 2
F17A P16 F19A 80.1(14) 2 .
F17A P16 F19A 99.9(14) . .
F18A P16 F19A 57(2) . .
F18A P16 F19A 123(2) 2 .
F17A P16 F19A 99.9(14) 2 2
F17A P16 F19A 80.1(14) . 2
F18A P16 F19A 123(2) . 2
F18A P16 F19A 57(2) 2 2
F19A P16 F19A 180.0(19) . 2
F19A F18A P16 63.5(18) . .
F18A F19A P16 59.5(12) . .

loop_
_geom_bond_atom_site_label_1
_geom_bond_atom_site_label_2
_geom_bond_distance
_geom_bond_site_symmetry_2
S3 C7 1.735(7) .
S3 C1 1.744(6) .
S4 C8 1.702(8) .
S4 C2 1.742(6) .
S5 C9 1.730(6) .
S5 C1 1.743(6) .
S6 C10 1.717(8) .
S6 C2 1.733(6) .
O11 C7 1.344(8) .
O11 C13B 1.442(16) .
O11 C13A 1.514(18) .
O12 C9 1.353(7) .
O12 C14A 1.441(17) .
O12 C14B 1.449(15) .
C1 C2 1.366(10) .
C7 C9 1.358(9) .
C8 C10 1.384(11) .
C13A C14A 1.57(3) .
C13B C14B 1.51(3) .
P16 F17A 1.529(16) 2
P16 F17A 1.529(16) .
P16 F18A 1.56(2) .
P16 F18A 1.56(2) 2
P16 F19A 1.62(2) .
P16 F19A 1.62(2) 2
F18A F19A 1.52(6) .
F17B F18B 1.20(6) .

loop_
_geom_torsion_atom_site_label_1
_geom_torsion_atom_site_label_2
_geom_torsion_atom_site_label_3
_geom_torsion_atom_site_label_4
_geom_torsion
_geom_torsion_site_symmetry_1
C9 S5 C1 C2 -173.9(5) .
C9 S5 C1 S3 4.7(4) .
C7 S3 C1 C2 174.6(6) .
C7 S3 C1 S5 -4.0(4) .
S5 C1 C2 S6 -0.6(8) .
S3 C1 C2 S6 -179.2(3) .
S5 C1 C2 S4 -179.9(3) .
S3 C1 C2 S4 1.5(8) .
C10 S6 C2 C1 -178.9(6) .
C10 S6 C2 S4 0.5(4) .
C8 S4 C2 C1 179.0(6) .
C8 S4 C2 S6 -0.4(4) .
C13B O11 C7 C9 -19.1(13) .
C13A O11 C7 C9 14.5(13) .
C13B O11 C7 S3 160.1(11) .
C13A O11 C7 S3 -166.3(11) .
C1 S3 C7 O11 -177.9(5) .
C1 S3 C7 C9 1.4(6) .
C2 S4 C8 C10 0.2(7) .
C14A O12 C9 C7 17.3(14) .
C14B O12 C9 C7 -11.5(12) .
C14A O12 C9 S5 -164.1(12) .
C14B O12 C9 S5 167.1(10) .
O11 C7 C9 O12 -0.5(11) .
S3 C7 C9 O12 -179.7(5) .
O11 C7 C9 S5 -179.1(5) .
S3 C7 C9 S5 1.7(8) .
C1 S5 C9 O12 177.5(5) .
C1 S5 C9 C7 -3.8(6) .
S4 C8 C10 S6 0.1(9) .
C2 S6 C10 C8 -0.3(6) .
C7 O11 C13A C14A -42(2) .
C13B O11 C13A C14A 52(2) .
C9 O12 C14A C13A -44(2) .
C14B O12 C14A C13A 44(2) .
O11 C13A C14A O12 57(2) .
C7 O11 C13B C14B 47.7(19) .
C13A O11 C13B C14B -52(2) .
C9 O12 C14B C13B 41.2(19) .
C14A O12 C14B C13B -61(2) .
O11 C13B C14B O12 -62(2) .
F17A P16 F18A F19A -78.2(19) 2
F17A P16 F18A F19A 101.8(19) .
F18A P16 F18A F19A 66(100) 2
F19A P16 F18A F19A 180.0 2
F17A P16 F19A F18A 96(2) 2
F17A P16 F19A F18A -84(2) .
F18A P16 F19A F18A 180.0 2
F19A P16 F19A F18A 108(99) 2
